data_4331555
loop_
_publ_author_name
'Childress, Montana V.'
'Millar, David'
'Alam, Todd M.'
'Kreisel, Kevin A.'
'Yap, Glenn P. A.'
'Zakharov, Lev N.'
'Golen, James A.'
'Rheingold, Arnold L.'
'Doerrer, Linda H.'

_publ_section_title
;
 Thallophilic Interactions in Aryloxide Compounds:&#x00A0; the
 {Tl2(\m2-OAr)4} Structural Motif in (TlOAr)4and Tl2Cu(OAr)4Compounds
;
_journal_issue 10
_journal_name_full 'Inorganic Chemistry'
_journal_page_first 3864
_journal_page_last 3877
_journal_paper_doi 10.1021/ic050955o
_journal_volume 45
_journal_year 2006
_chemical_formula_sum 'C34 H14 Cu F24 O4.5 Tl2'
_chemical_formula_weight 1422.73
_chemical_name_systematic
; 
 ? 
;
_space_group_IT_number 60
_symmetry_cell_setting orthorhombic
_symmetry_space_group_name_Hall '-P 2n 2ab'
_symmetry_space_group_name_H-M 'P b c n'
_atom_sites_solution_hydrogens geom
_atom_sites_solution_primary direct
_atom_sites_solution_secondary difmap
_audit_creation_method SHELXL-97
_cell_angle_alpha 90.00
_cell_angle_beta 90.00
_cell_angle_gamma 90.00
_cell_formula_units_Z 8
_cell_length_a 15.3095(8)
_cell_length_b 30.0215(17)
_cell_length_c 16.7395(9)
_cell_measurement_reflns_used 9705
_cell_measurement_temperature 100(2)
_cell_measurement_theta_max 27.24
_cell_measurement_theta_min 2.26
_cell_volume 7693.7(7)
_computing_cell_refinement 'Bruker SMART'
_computing_data_collection 'Bruker SMART'
_computing_data_reduction 'Bruker SAINT'
_computing_molecular_graphics 'Bruker SHELXTL'
_computing_publication_material 'Bruker SHELXTL'
_computing_structure_refinement 'SHELXL-97 (Sheldrick, 1997)'
_computing_structure_solution 'SHELXS-97 (Sheldrick, 1990)'
_diffrn_ambient_temperature 100(2)
_diffrn_measured_fraction_theta_full 0.997
_diffrn_measured_fraction_theta_max 0.997
_diffrn_measurement_device_type 'CCD area detector'
_diffrn_measurement_method 'phi and omega scans'
_diffrn_radiation_monochromator graphite
_diffrn_radiation_source 'fine-focus sealed tube'
_diffrn_radiation_type MoK\a
_diffrn_radiation_wavelength 0.71073
_diffrn_reflns_av_R_equivalents 0.0772
_diffrn_reflns_av_sigmaI/netI 0.0640
_diffrn_reflns_limit_h_max 19
_diffrn_reflns_limit_h_min -14
_diffrn_reflns_limit_k_max 39
_diffrn_reflns_limit_k_min -38
_diffrn_reflns_limit_l_max 19
_diffrn_reflns_limit_l_min -21
_diffrn_reflns_number 45168
_diffrn_reflns_theta_full 27.51
_diffrn_reflns_theta_max 27.51
_diffrn_reflns_theta_min 1.36
_exptl_absorpt_coefficient_mu 9.063
_exptl_absorpt_correction_T_max 1.000
_exptl_absorpt_correction_T_min 0.544
_exptl_absorpt_correction_type multi-scan
_exptl_absorpt_process_details SADABS
_exptl_crystal_colour brown
_exptl_crystal_density_diffrn 2.457
_exptl_crystal_density_meas 0
_exptl_crystal_density_method 'not measured'
_exptl_crystal_description Block
_exptl_crystal_F_000 5288
_exptl_crystal_size_max 0.90
_exptl_crystal_size_mid 0.63
_exptl_crystal_size_min 0.20
_refine_diff_density_max 1.732
_refine_diff_density_min -1.125
_refine_diff_density_rms 0.184
_refine_ls_extinction_method none
_refine_ls_goodness_of_fit_ref 1.071
_refine_ls_hydrogen_treatment mixed
_refine_ls_matrix_type full
_refine_ls_number_parameters 585
_refine_ls_number_reflns 8840
_refine_ls_number_restraints 10
_refine_ls_restrained_S_all 1.080
_refine_ls_R_factor_all 0.0743
_refine_ls_R_factor_gt 0.0464
_refine_ls_shift/su_max 0.001
_refine_ls_shift/su_mean 0.000
_refine_ls_structure_factor_coef Fsqd
_refine_ls_weighting_details 'calc w=1/[\s^2^(Fo^2^)+(0.0462P)^2^+0.0000P] where P=(Fo^2^+2Fc^2^)/3'
_refine_ls_weighting_scheme calc
_refine_ls_wR_factor_gt 0.0967
_refine_ls_wR_factor_ref 0.1064
_reflns_number_gt 6410
_reflns_number_total 8840
_reflns_threshold_expression >2sigma(I)
_cod_data_source_file ic050955osup1.cif
_cod_data_source_block Compound5-doe26-Tl2CuOArp
_cod_depositor_comments
;
The following automatic conversions were performed:

'_symmetry_cell_setting' value 'Orthorhombic' changed to
'orthorhombic' according to
/home/saulius/struct/CIF-dictionaries/cif_core.dic dictionary named
'cif_core.dic' version 2.4.2 from
2011-04-26.

'_exptl_absorpt_correction_type' value 'Multi-scan'
changed to 'multi-scan' according to
/home/saulius/struct/CIF-dictionaries/cif_core.dic dictionary named
'cif_core.dic' version 2.4.2 from 2011-04-26.

Automatic conversion script
Id: cif_fix_values 1891 2012-01-12 08:04:46Z andrius 
;
_cod_original_sg_symbol_H-M Pbcn
_cod_original_formula_sum 'C34 H14 Cu F24 O4.50 Tl2'
_cod_database_code 4331555

loop_
_symmetry_equiv_pos_as_xyz
'x, y, z'
'-x+1/2, -y+1/2, z+1/2'
'-x, y, -z+1/2'
'x+1/2, -y+1/2, -z'
'-x, -y, -z'
'x-1/2, y-1/2, -z-1/2'
'x, -y, z-1/2'
'-x-1/2, y-1/2, z'

loop_
_atom_site_label
_atom_site_type_symbol
_atom_site_fract_x
_atom_site_fract_y
_atom_site_fract_z
_atom_site_U_iso_or_equiv
_atom_site_adp_type
_atom_site_occupancy
_atom_site_symmetry_multiplicity
_atom_site_calc_flag
_atom_site_refinement_flags
_atom_site_disorder_assembly
_atom_site_disorder_group
Tl1 Tl 0.83691(2) 0.391266(11) 0.49894(2) 0.04390(12) Uani 1 1 d . . .
Tl2 Tl 0.431043(18) 0.381871(8) 0.335774(15) 0.02133(8) Uani 1 1 d . . .
Cu1 Cu 0.66462(5) 0.38397(3) 0.35617(5) 0.01893(18) Uani 1 1 d . . .
O1 O 0.7197(3) 0.34575(15) 0.4326(3) 0.0225(11) Uani 1 1 d . C .
O2 O 0.7607(3) 0.42278(15) 0.3787(3) 0.0325(13) Uani 1 1 d . C .
O3 O 0.5827(3) 0.34193(14) 0.3102(3) 0.0201(10) Uani 1 1 d . . .
O4 O 0.5912(3) 0.42620(14) 0.2991(3) 0.0195(10) Uani 1 1 d . . .
C1 C 0.6795(4) 0.3137(2) 0.4754(4) 0.0177(15) Uani 1 1 d . . .
C2 C 0.6001(4) 0.3214(2) 0.5129(4) 0.0190(15) Uani 1 1 d . C .
H2A H 0.5731 0.3498 0.5085 0.023 Uiso 1 1 calc R . .
C3 C 0.5597(4) 0.2880(2) 0.5570(4) 0.0185(14) Uani 1 1 d . . .
C4 C 0.5987(4) 0.2467(2) 0.5654(4) 0.0197(15) Uani 1 1 d . C .
H4A H 0.5707 0.2238 0.5950 0.024 Uiso 1 1 calc R . .
C5 C 0.6784(5) 0.2392(2) 0.5303(4) 0.0196(15) Uani 1 1 d . . .
C6 C 0.7192(5) 0.2719(2) 0.4855(4) 0.0219(16) Uani 1 1 d . C .
H6A H 0.7743 0.2660 0.4615 0.026 Uiso 1 1 calc R . .
C7 C 0.4745(5) 0.2972(2) 0.5978(5) 0.0281(17) Uani 1 1 d . A .
C8 C 0.7235(5) 0.1954(2) 0.5405(4) 0.0280(17) Uani 1 1 d . C .
C9 C 0.7960(5) 0.4532(2) 0.3304(4) 0.0241(16) Uani 1 1 d . . .
C10 C 0.8248(5) 0.4934(2) 0.3622(5) 0.0247(16) Uani 1 1 d . C .
H10A H 0.8178 0.4991 0.4176 0.030 Uiso 1 1 calc R . .
C11 C 0.8636(5) 0.5253(2) 0.3136(5) 0.0279(17) Uani 1 1 d . . .
C12 C 0.8751(5) 0.5173(2) 0.2322(4) 0.0281(17) Uani 1 1 d . C .
H12A H 0.9025 0.5388 0.1990 0.034 Uiso 1 1 calc R . .
C13 C 0.8459(5) 0.4777(3) 0.2011(5) 0.0335(19) Uani 1 1 d . . .
C14 C 0.8078(5) 0.4456(2) 0.2481(4) 0.0288(18) Uani 1 1 d . C .
H14A H 0.7894 0.4182 0.2251 0.035 Uiso 1 1 calc R . .
C15 C 0.8929(5) 0.5680(2) 0.3496(5) 0.0298(18) Uani 1 1 d . C .
C16 C 0.8553(7) 0.4696(3) 0.1142(6) 0.066(3) Uani 1 1 d D B .
C17 C 0.5958(5) 0.2972(2) 0.3127(4) 0.0193(15) Uani 1 1 d . . .
C18 C 0.5340(4) 0.2698(2) 0.3496(3) 0.0155(14) Uani 1 1 d . C .
H18A H 0.4825 0.2822 0.3721 0.019 Uiso 1 1 calc R . .
C19 C 0.5492(4) 0.2240(2) 0.3529(4) 0.0157(14) Uani 1 1 d . . .
C20 C 0.6240(4) 0.2051(2) 0.3199(4) 0.0197(15) Uani 1 1 d . C .
H20A H 0.6340 0.1739 0.3230 0.024 Uiso 1 1 calc R . .
C21 C 0.6835(4) 0.2328(2) 0.2823(4) 0.0182(15) Uani 1 1 d . . .
C22 C 0.6709(5) 0.2783(2) 0.2787(4) 0.0201(15) Uani 1 1 d . C .
H22A H 0.7130 0.2968 0.2533 0.024 Uiso 1 1 calc R . .
C23 C 0.4840(5) 0.1938(2) 0.3930(4) 0.0236(16) Uani 1 1 d . C .
C24 C 0.7624(5) 0.2122(2) 0.2447(4) 0.0254(16) Uani 1 1 d . C .
C25 C 0.6002(4) 0.4709(2) 0.3075(4) 0.0148(13) Uani 1 1 d . . .
C26 C 0.5963(4) 0.4909(2) 0.3826(4) 0.0188(15) Uani 1 1 d . C .
H26A H 0.5861 0.4731 0.4287 0.023 Uiso 1 1 calc R . .
C27 C 0.6072(5) 0.5366(2) 0.3904(4) 0.0217(15) Uani 1 1 d . . .
C28 C 0.6211(5) 0.5632(2) 0.3251(4) 0.0230(16) Uani 1 1 d . C .
H28A H 0.6275 0.5945 0.3311 0.028 Uiso 1 1 calc R . .
C29 C 0.6257(5) 0.5435(2) 0.2496(4) 0.0216(16) Uani 1 1 d . . .
C30 C 0.6149(5) 0.4980(2) 0.2413(4) 0.0216(15) Uani 1 1 d . C .
H30A H 0.6175 0.4850 0.1896 0.026 Uiso 1 1 calc R . .
C31 C 0.6008(5) 0.5576(2) 0.4713(4) 0.0247(16) Uani 1 1 d . C .
C32 C 0.6419(5) 0.5728(2) 0.1794(4) 0.0312(19) Uani 1 1 d . C .
F1 F 0.4872(5) 0.2998(3) 0.6798(5) 0.039(3) Uiso 0.580(18) 1 d P A 1
F2 F 0.4383(6) 0.3357(3) 0.5808(6) 0.042(3) Uiso 0.580(18) 1 d P A 1
F3 F 0.4154(6) 0.2655(3) 0.5859(6) 0.031(3) Uiso 0.580(18) 1 d P A 1
F1A F 0.4781(9) 0.3219(6) 0.6572(9) 0.059(5) Uiso 0.420(18) 1 d P A 2
F2A F 0.4232(8) 0.3237(5) 0.5449(9) 0.045(4) Uiso 0.420(18) 1 d P A 2
F3A F 0.4297(9) 0.2597(4) 0.6123(9) 0.036(4) Uiso 0.420(18) 1 d P A 2
F4 F 0.6812(4) 0.16780(16) 0.5866(4) 0.076(2) Uani 1 1 d . . .
F5 F 0.8037(3) 0.20065(15) 0.5736(3) 0.0495(14) Uani 1 1 d . . .
F6 F 0.7392(3) 0.17467(14) 0.4726(3) 0.0443(13) Uani 1 1 d . . .
F7 F 0.9587(4) 0.56234(16) 0.4002(4) 0.0622(16) Uani 1 1 d . . .
F8 F 0.8304(3) 0.58799(15) 0.3899(3) 0.0557(15) Uani 1 1 d . . .
F9 F 0.9211(4) 0.59734(16) 0.2964(3) 0.0648(18) Uani 1 1 d . . .
F10 F 0.8168(4) 0.4354(2) 0.0850(3) 0.0707(18) Uani 1 1 d D . .
F11 F 0.9287(6) 0.4804(4) 0.0813(6) 0.057(3) Uiso 0.591(13) 1 d PD B 1
F12 F 0.8006(7) 0.5030(3) 0.0736(6) 0.072(4) Uiso 0.591(13) 1 d PD B 1
F11A F 0.9429(9) 0.4468(6) 0.1068(9) 0.076(6) Uiso 0.409(13) 1 d PD B 2
F12A F 0.8762(11) 0.4993(5) 0.0670(8) 0.061(5) Uiso 0.409(13) 1 d PD B 2
F13 F 0.5246(3) 0.16718(13) 0.4478(2) 0.0295(10) Uani 1 1 d . . .
F14 F 0.4222(3) 0.21544(13) 0.4329(3) 0.0327(10) Uani 1 1 d . . .
F15 F 0.4456(3) 0.16610(13) 0.3423(2) 0.0279(10) Uani 1 1 d . . .
F16 F 0.7943(3) 0.17844(14) 0.2890(2) 0.0348(11) Uani 1 1 d . . .
F17 F 0.8279(3) 0.24166(14) 0.2364(2) 0.0332(10) Uani 1 1 d . . .
F18 F 0.7467(3) 0.19588(14) 0.1725(2) 0.0333(10) Uani 1 1 d . . .
F19 F 0.6132(4) 0.52880(15) 0.5303(2) 0.0467(13) Uani 1 1 d . . .
F20 F 0.5214(3) 0.57626(15) 0.4843(3) 0.0381(11) Uani 1 1 d . . .
F21 F 0.6587(3) 0.59026(14) 0.4808(2) 0.0313(10) Uani 1 1 d . . .
F22 F 0.6359(4) 0.55145(15) 0.1102(3) 0.0576(16) Uani 1 1 d . . .
F23 F 0.5882(3) 0.60746(15) 0.1752(3) 0.0474(13) Uani 1 1 d . . .
F24 F 0.7227(3) 0.59092(15) 0.1821(3) 0.0423(12) Uani 1 1 d . . .
O1S O 0.9275(9) 0.3539(5) 0.3825(8) 0.067(4) Uiso 0.50 1 d PD C 1
C1S C 0.8936(11) 0.3308(6) 0.3183(9) 0.046(5) Uiso 0.50 1 d PD C 1
C2S C 0.9665(11) 0.3259(6) 0.2536(11) 0.057(6) Uiso 0.50 1 d PD . 1
C3S C 1.0342(14) 0.3621(7) 0.2734(13) 0.077(7) Uiso 0.50 1 d PD . 1
C4S C 0.9937(17) 0.3819(8) 0.3493(15) 0.102(9) Uiso 0.50 1 d PD C 1

loop_
_atom_site_aniso_label
_atom_site_aniso_U_11
_atom_site_aniso_U_22
_atom_site_aniso_U_33
_atom_site_aniso_U_23
_atom_site_aniso_U_13
_atom_site_aniso_U_12
Tl1 0.0465(2) 0.03212(18) 0.0531(2) 0.01393(15) -0.03048(17) -0.00929(15)
Tl2 0.02715(15) 0.01690(13) 0.01994(13) -0.00101(11) -0.00025(11) 0.00164(12)
Cu1 0.0231(5) 0.0111(4) 0.0225(4) 0.0046(3) -0.0059(3) -0.0027(4)
O1 0.019(3) 0.024(3) 0.025(3) 0.005(2) -0.006(2) -0.001(2)
O2 0.039(3) 0.019(3) 0.039(3) 0.012(2) -0.023(3) -0.013(2)
O3 0.025(3) 0.011(2) 0.024(2) 0.0039(19) -0.003(2) -0.002(2)
O4 0.024(3) 0.011(2) 0.023(2) 0.0039(19) -0.008(2) 0.000(2)
C1 0.021(4) 0.017(3) 0.015(3) 0.004(3) -0.008(3) -0.006(3)
C2 0.015(4) 0.020(3) 0.022(4) -0.004(3) -0.010(3) 0.001(3)
C3 0.022(4) 0.013(3) 0.021(3) 0.000(3) -0.004(3) -0.004(3)
C4 0.025(4) 0.013(3) 0.021(3) 0.002(3) -0.001(3) -0.005(3)
C5 0.022(4) 0.012(3) 0.024(4) 0.001(3) -0.004(3) -0.002(3)
C6 0.026(4) 0.019(3) 0.020(4) -0.003(3) 0.002(3) 0.000(3)
C7 0.029(5) 0.021(4) 0.035(4) -0.004(3) -0.001(3) 0.002(3)
C8 0.037(5) 0.015(4) 0.033(4) 0.002(3) 0.004(4) 0.003(3)
C9 0.019(4) 0.017(3) 0.036(4) 0.010(3) -0.013(3) -0.002(3)
C10 0.025(4) 0.013(3) 0.036(4) 0.005(3) -0.004(3) 0.001(3)
C11 0.015(4) 0.021(4) 0.048(5) -0.007(3) -0.003(3) 0.003(3)
C12 0.022(4) 0.025(4) 0.037(4) 0.006(3) 0.009(3) -0.008(3)
C13 0.036(5) 0.033(4) 0.032(4) -0.003(4) -0.002(4) -0.009(4)
C14 0.028(4) 0.018(4) 0.040(5) 0.000(3) -0.017(3) -0.001(3)
C15 0.030(4) 0.021(4) 0.039(5) 0.000(3) 0.002(4) -0.005(3)
C16 0.086(9) 0.058(7) 0.054(7) -0.015(6) 0.009(6) -0.030(7)
C17 0.030(4) 0.012(3) 0.016(3) 0.003(3) -0.007(3) -0.004(3)
C18 0.020(4) 0.013(3) 0.014(3) -0.002(3) -0.005(3) 0.000(3)
C19 0.025(4) 0.011(3) 0.012(3) -0.005(2) -0.001(3) -0.006(3)
C20 0.024(4) 0.016(3) 0.019(4) 0.000(3) -0.001(3) -0.001(3)
C21 0.021(4) 0.017(3) 0.017(3) -0.003(3) -0.003(3) -0.002(3)
C22 0.023(4) 0.020(3) 0.017(3) 0.000(3) 0.001(3) -0.006(3)
C23 0.034(5) 0.016(4) 0.021(4) 0.003(3) 0.002(3) 0.001(3)
C24 0.026(4) 0.023(4) 0.027(4) -0.005(3) 0.004(3) -0.001(3)
C25 0.010(3) 0.009(3) 0.025(3) -0.001(3) -0.005(3) -0.001(3)
C26 0.025(4) 0.009(3) 0.023(4) 0.003(3) -0.006(3) -0.003(3)
C27 0.025(4) 0.018(3) 0.022(4) 0.006(3) -0.001(3) 0.005(3)
C28 0.029(4) 0.013(3) 0.027(4) -0.003(3) -0.004(3) 0.000(3)
C29 0.029(4) 0.014(3) 0.022(4) -0.001(3) -0.006(3) 0.003(3)
C30 0.025(4) 0.019(3) 0.021(4) -0.006(3) -0.005(3) -0.001(3)
C31 0.030(4) 0.022(4) 0.023(4) 0.002(3) -0.001(3) -0.003(3)
C32 0.043(5) 0.020(4) 0.030(4) 0.007(3) -0.001(4) -0.006(4)
F4 0.079(4) 0.032(3) 0.116(5) 0.048(3) 0.050(4) 0.021(3)
F5 0.055(3) 0.032(3) 0.062(3) -0.003(2) -0.037(3) 0.019(2)
F6 0.057(3) 0.028(2) 0.048(3) -0.014(2) -0.018(2) 0.018(2)
F7 0.059(4) 0.030(3) 0.097(4) -0.019(3) -0.036(3) -0.003(3)
F8 0.047(3) 0.029(3) 0.091(4) -0.030(3) 0.033(3) -0.009(2)
F9 0.103(5) 0.025(3) 0.066(4) -0.007(3) 0.033(3) -0.030(3)
F10 0.089(5) 0.070(4) 0.054(4) -0.031(3) 0.010(3) -0.037(4)
F13 0.036(3) 0.024(2) 0.029(2) 0.0144(18) -0.0027(19) -0.005(2)
F14 0.036(3) 0.022(2) 0.040(3) 0.0018(19) 0.014(2) 0.000(2)
F15 0.034(3) 0.022(2) 0.028(2) 0.0000(18) -0.0037(19) -0.0101(18)
F16 0.033(3) 0.031(2) 0.040(3) 0.010(2) 0.004(2) 0.014(2)
F17 0.028(3) 0.034(2) 0.038(3) -0.003(2) 0.010(2) -0.004(2)
F18 0.031(3) 0.040(3) 0.028(2) -0.010(2) 0.0045(19) 0.002(2)
F19 0.089(4) 0.028(3) 0.023(2) 0.004(2) -0.005(2) 0.006(3)
F20 0.039(3) 0.037(3) 0.039(3) -0.006(2) 0.010(2) 0.003(2)
F21 0.038(3) 0.028(2) 0.028(2) -0.0071(19) 0.0014(19) -0.010(2)
F22 0.128(5) 0.026(3) 0.019(2) 0.000(2) -0.001(3) -0.023(3)
F23 0.058(4) 0.030(3) 0.054(3) 0.024(2) -0.002(3) 0.004(2)
F24 0.044(3) 0.040(3) 0.043(3) 0.012(2) 0.007(2) -0.014(2)

loop_
_atom_type_symbol
_atom_type_description
_atom_type_scat_dispersion_real
_atom_type_scat_dispersion_imag
_atom_type_scat_source
C C 0.0033 0.0016 'International Tables Vol C Tables 4.2.6.8 and 6.1.1.4'
H H 0.0000 0.0000 'International Tables Vol C Tables 4.2.6.8 and 6.1.1.4'
O O 0.0106 0.0060 'International Tables Vol C Tables 4.2.6.8 and 6.1.1.4'
F F 0.0171 0.0103 'International Tables Vol C Tables 4.2.6.8 and 6.1.1.4'
Cu Cu 0.3201 1.2651 'International Tables Vol C Tables 4.2.6.8 and 6.1.1.4'
Tl Tl -2.8358 9.6688 'International Tables Vol C Tables 4.2.6.8 and 6.1.1.4'

loop_
_geom_angle_atom_site_label_1
_geom_angle_atom_site_label_2
_geom_angle_atom_site_label_3
_geom_angle
_geom_angle_site_symmetry_1
_geom_angle_site_symmetry_3
O2 Tl1 O1 61.27(15) . .
O2 Tl1 O1S 79.2(3) . .
O1 Tl1 O1S 79.5(3) . .
O4 Tl2 O3 101.72(14) 3_655 .
O4 Tl2 O3 56.40(13) 3_655 3_655
O3 Tl2 O3 73.99(16) . 3_655
O4 Tl2 Tl2 52.28(10) 3_655 3_655
O3 Tl2 Tl2 49.49(9) . 3_655
O3 Tl2 Tl2 47.51(10) 3_655 3_655
O2 Cu1 O1 84.0(2) . .
O2 Cu1 O3 166.3(2) . .
O1 Cu1 O3 99.20(19) . .
O2 Cu1 O4 98.27(19) . .
O1 Cu1 O4 166.8(2) . .
O3 Cu1 O4 81.70(19) . .
C1 O1 Cu1 125.6(4) . .
C1 O1 Tl1 118.7(4) . .
Cu1 O1 Tl1 106.5(2) . .
C9 O2 Cu1 127.5(4) . .
C9 O2 Tl1 123.7(4) . .
Cu1 O2 Tl1 106.57(19) . .
C17 O3 Cu1 122.4(4) . .
C17 O3 Tl2 124.9(4) . .
Cu1 O3 Tl2 102.02(18) . .
C17 O3 Tl2 118.2(4) . 3_655
Cu1 O3 Tl2 96.85(16) . 3_655
Tl2 O3 Tl2 83.00(12) . 3_655
C25 O4 Cu1 122.4(4) . .
C25 O4 Tl2 126.9(4) . 3_655
Cu1 O4 Tl2 99.56(17) . 3_655
O1 C1 C2 121.5(6) . .
O1 C1 C6 120.3(6) . .
C2 C1 C6 118.2(6) . .
C1 C2 C3 120.8(6) . .
C4 C3 C2 120.5(6) . .
C4 C3 C7 119.7(6) . .
C2 C3 C7 119.8(6) . .
C5 C4 C3 119.1(6) . .
C4 C5 C6 121.2(6) . .
C4 C5 C8 120.3(6) . .
C6 C5 C8 118.5(6) . .
C5 C6 C1 120.2(7) . .
F1A C7 F2 70.5(9) . .
F1A C7 F3 125.4(10) . .
F2 C7 F3 108.1(8) . .
F1A C7 F3A 112.3(11) . .
F2 C7 F3A 124.2(9) . .
F3 C7 F3A 22.6(6) . .
F1A C7 F1 33.8(7) . .
F2 C7 F1 103.0(7) . .
F3 C7 F1 106.6(7) . .
F3A C7 F1 86.6(8) . .
F1A C7 F2A 100.8(10) . .
F2 C7 F2A 30.9(6) . .
F3 C7 F2A 86.1(8) . .
F3A C7 F2A 107.4(9) . .
F1 C7 F2A 131.3(9) . .
F1A C7 C3 115.8(9) . .
F2 C7 C3 115.5(7) . .
F3 C7 C3 113.1(7) . .
F3A C7 C3 111.9(8) . .
F1 C7 C3 109.8(7) . .
F2A C7 C3 107.4(8) . .
F4 C8 F6 107.6(6) . .
F4 C8 F5 106.4(7) . .
F6 C8 F5 104.0(6) . .
F4 C8 C5 113.4(6) . .
F6 C8 C5 113.7(6) . .
F5 C8 C5 111.2(6) . .
O2 C9 C10 119.3(7) . .
O2 C9 C14 122.2(6) . .
C10 C9 C14 118.4(7) . .
C9 C10 C11 120.6(7) . .
C10 C11 C12 120.5(7) . .
C10 C11 C15 119.1(7) . .
C12 C11 C15 120.4(7) . .
C13 C12 C11 118.6(7) . .
C12 C13 C14 121.9(7) . .
C12 C13 C16 118.8(7) . .
C14 C13 C16 119.3(7) . .
C13 C14 C9 120.0(7) . .
F8 C15 F9 106.1(6) . .
F8 C15 F7 106.4(7) . .
F9 C15 F7 105.4(7) . .
F8 C15 C11 112.5(6) . .
F9 C15 C11 113.6(7) . .
F7 C15 C11 112.2(6) . .
F12A C16 F10 117.0(11) . .
F12A C16 F11 47.3(8) . .
F10 C16 F11 115.9(9) . .
F12A C16 F12 50.2(8) . .
F10 C16 F12 96.1(8) . .
F11 C16 F12 97.4(9) . .
F12A C16 C13 122.4(10) . .
F10 C16 C13 117.4(8) . .
F11 C16 C13 117.6(9) . .
F12 C16 C13 106.7(8) . .
F12A C16 F11A 92.6(11) . .
F10 C16 F11A 90.8(9) . .
F11 C16 F11A 46.1(8) . .
F12 C16 F11A 140.9(10) . .
C13 C16 F11A 103.9(9) . .
O3 C17 C18 119.7(6) . .
O3 C17 C22 120.5(6) . .
C18 C17 C22 119.8(6) . .
C17 C18 C19 119.0(6) . .
C20 C19 C18 121.4(6) . .
C20 C19 C23 118.6(6) . .
C18 C19 C23 120.0(6) . .
C21 C20 C19 118.6(6) . .
C22 C21 C20 121.4(6) . .
C22 C21 C24 120.3(6) . .
C20 C21 C24 118.3(6) . .
C21 C22 C17 119.8(6) . .
F15 C23 F14 108.3(6) . .
F15 C23 F13 105.4(5) . .
F14 C23 F13 105.9(5) . .
F15 C23 C19 112.6(5) . .
F14 C23 C19 113.7(6) . .
F13 C23 C19 110.5(6) . .
F18 C24 F17 106.5(6) . .
F18 C24 F16 106.8(6) . .
F17 C24 F16 106.3(6) . .
F18 C24 C21 113.0(6) . .
F17 C24 C21 111.9(6) . .
F16 C24 C21 111.9(6) . .
O4 C25 C30 120.9(6) . .
O4 C25 C26 121.0(6) . .
C30 C25 C26 118.1(6) . .
C27 C26 C25 120.4(6) . .
C28 C27 C26 121.3(6) . .
C28 C27 C31 119.1(6) . .
C26 C27 C31 119.7(6) . .
C27 C28 C29 119.0(6) . .
C30 C29 C28 120.1(6) . .
C30 C29 C32 121.6(6) . .
C28 C29 C32 118.3(6) . .
C29 C30 C25 121.1(6) . .
F19 C31 F21 107.2(6) . .
F19 C31 F20 106.2(6) . .
F21 C31 F20 105.9(6) . .
F19 C31 C27 112.8(6) . .
F21 C31 C27 112.1(6) . .
F20 C31 C27 112.2(6) . .
F23 C32 F22 106.8(6) . .
F23 C32 F24 104.6(6) . .
F22 C32 F24 106.6(6) . .
F23 C32 C29 113.7(6) . .
F22 C32 C29 113.2(6) . .
F24 C32 C29 111.3(6) . .
C1S O1S C4S 105.0(16) . .
C1S O1S Tl1 126.2(10) . .
C4S O1S Tl1 114.3(12) . .
O1S C1S C2S 108.6(14) . .
C2S C2S C3S 88.0(15) 3_755 3_755
C2S C2S C3S 49.9(12) 3_755 .
C3S C2S C3S 56(2) 3_755 .
C2S C2S C1S 142(3) 3_755 .
C3S C2S C1S 99.9(17) 3_755 .
C3S C2S C1S 105.4(15) . .
C2S C3S C3S 76.3(16) 3_755 3_755
C2S C3S C4S 132(2) 3_755 .
C3S C3S C4S 100(2) 3_755 .
C2S C3S C2S 42.2(15) 3_755 .
C3S C3S C2S 48.0(11) 3_755 .
C4S C3S C2S 100.3(17) . .
O1S C4S C3S 112.5(18) . .

loop_
_geom_bond_atom_site_label_1
_geom_bond_atom_site_label_2
_geom_bond_distance
_geom_bond_site_symmetry_2
Tl1 O2 2.512(4) .
Tl1 O1 2.514(5) .
Tl1 O1S 2.641(14) .
Tl2 O4 2.643(4) 3_655
Tl2 O3 2.648(5) .
Tl2 O3 2.730(4) 3_655
Tl2 Tl2 3.5643(5) 3_655
Cu1 O2 1.914(5) .
Cu1 O1 1.914(4) .
Cu1 O3 1.938(4) .
Cu1 O4 1.945(4) .
O1 C1 1.347(7) .
O2 C9 1.334(8) .
O3 C17 1.359(7) .
O3 Tl2 2.730(4) 3_655
O4 C25 1.355(7) .
O4 Tl2 2.643(4) 3_655
C1 C2 1.386(9) .
C1 C6 1.406(9) .
C2 C3 1.390(9) .
C3 C4 1.384(9) .
C3 C7 1.498(10) .
C4 C5 1.372(9) .
C5 C6 1.384(9) .
C5 C8 1.496(9) .
C7 F1A 1.242(15) .
C7 F2 1.313(11) .
C7 F3 1.327(11) .
C7 F3A 1.340(14) .
C7 F1 1.388(11) .
C7 F2A 1.425(15) .
C8 F4 1.304(8) .
C8 F6 1.317(8) .
C8 F5 1.358(9) .
C9 C10 1.390(9) .
C9 C14 1.407(10) .
C10 C11 1.390(10) .
C11 C12 1.394(10) .
C11 C15 1.486(10) .
C12 C13 1.373(10) .
C13 C14 1.374(10) .
C13 C16 1.481(12) .
C15 F8 1.316(8) .
C15 F9 1.325(8) .
C15 F7 1.326(9) .
C16 F12A 1.233(13) .
C16 F10 1.282(9) .
C16 F11 1.292(11) .
C16 F12 1.472(12) .
C16 F11A 1.511(14) .
C17 C18 1.397(9) .
C17 C22 1.403(9) .
C18 C19 1.397(8) .
C19 C20 1.392(9) .
C19 C23 1.506(9) .
C20 C21 1.385(9) .
C21 C22 1.380(9) .
C21 C24 1.495(9) .
C23 F15 1.326(8) .
C23 F14 1.328(8) .
C23 F13 1.365(8) .
C24 F18 1.325(8) .
C24 F17 1.344(8) .
C24 F16 1.348(8) .
C25 C30 1.393(9) .
C25 C26 1.395(9) .
C26 C27 1.389(9) .
C27 C28 1.370(9) .
C27 C31 1.497(9) .
C28 C29 1.396(9) .
C29 C30 1.383(9) .
C29 C32 1.488(9) .
C31 F19 1.327(8) .
C31 F21 1.330(8) .
C31 F20 1.355(8) .
C32 F23 1.328(9) .
C32 F22 1.327(8) .
C32 F24 1.353(9) .
O1S C1S 1.381(15) .
O1S C4S 1.429(17) .
C1S C2S 1.563(16) .
C2S C2S 1.03(3) 3_755
C2S C3S 1.18(2) 3_755
C2S C3S 1.538(16) .
C3S C2S 1.18(2) 3_755
C3S C3S 1.31(4) 3_755
C3S C4S 1.534(18) .
